data_2200844
loop_
_publ_author_name
'Bond, Andrew D.'
'Davies, John E.'

_publ_section_title
;
 3,5-Lutidine
;
_journal_issue 1
_journal_name_full 'Acta Crystallographica Section E'
_journal_page_first o5
_journal_page_last o7
_journal_paper_doi 10.1107/S1600536801020426
_journal_volume 58
_journal_year 2002
_chemical_formula_iupac 'C7 H9 N'
_chemical_formula_moiety 'C7 H9 N'
_chemical_formula_sum 'C7 H9 N'
_chemical_formula_weight 107.15
_chemical_melting_point 264
_chemical_name_common 3,5-lutidine
_chemical_name_systematic 3,5-dimethylpyridine
_space_group_IT_number 15
_symmetry_cell_setting monoclinic
_symmetry_space_group_name_Hall '-I 2ya'
_symmetry_space_group_name_H-M 'I 1 2/a 1'
_atom_sites_solution_hydrogens geom
_atom_sites_solution_primary direct
_atom_sites_solution_secondary difmap
_cell_angle_alpha 90.00
_cell_angle_beta 95.691(5)
_cell_angle_gamma 90.00
_cell_formula_units_Z 4
_cell_length_a 9.7236(9)
_cell_length_b 6.2851(8)
_cell_length_c 10.517(2)
_cell_measurement_reflns_used 1914
_cell_measurement_temperature 150(2)
_cell_measurement_theta_max 30.03
_cell_measurement_theta_min 1.00
_cell_volume 639.57(16)
_computing_cell_refinement 'HKL SCALEPACK (Otwinowski & Minor, 1997)'
_computing_data_collection 'COLLECT (Nonius, 1998)'
_computing_data_reduction
;
 HKL SCALEPACK and DENZO (Otwinowski & Minor, 1997)
;
_computing_molecular_graphics 'XP (Sheldrick, 1993) and CAMERON (Watkin et al., 1996)'
_computing_publication_material SHELXL97
_computing_structure_refinement 'SHELXL97 (Sheldrick, 1997)'
_computing_structure_solution 'SIR92 (Altomare et al., 1994)'
_diffrn_ambient_temperature 150(2)
_diffrn_measured_fraction_theta_full .982
_diffrn_measured_fraction_theta_max .982
_diffrn_measurement_device_type 'Nonius KappaCCD'
_diffrn_measurement_method 'Thin-slice \w and \f'
_diffrn_radiation_monochromator graphite
_diffrn_radiation_source 'fine-focus sealed tube'
_diffrn_radiation_type MoK\a
_diffrn_radiation_wavelength .7107
_diffrn_reflns_av_R_equivalents .1650
_diffrn_reflns_av_sigmaI/netI .0997
_diffrn_reflns_limit_h_max 13
_diffrn_reflns_limit_h_min -10
_diffrn_reflns_limit_k_max 8
_diffrn_reflns_limit_k_min -8
_diffrn_reflns_limit_l_max 14
_diffrn_reflns_limit_l_min -10
_diffrn_reflns_number 2651
_diffrn_reflns_theta_full 29.98
_diffrn_reflns_theta_max 29.98
_diffrn_reflns_theta_min 3.78
_diffrn_standards_number 0
_exptl_absorpt_coefficient_mu .066
_exptl_absorpt_correction_type none
_exptl_crystal_colour colourless
_exptl_crystal_density_diffrn 1.113
_exptl_crystal_density_method 'not measured'
_exptl_crystal_description cylinder
_exptl_crystal_F_000 232
_exptl_crystal_size_rad .15
_refine_diff_density_max .209
_refine_diff_density_min -.217
_refine_ls_extinction_method none
_refine_ls_goodness_of_fit_ref 1.053
_refine_ls_hydrogen_treatment mixed
_refine_ls_matrix_type full
_refine_ls_number_parameters 46
_refine_ls_number_reflns 912
_refine_ls_number_restraints 0
_refine_ls_restrained_S_all 1.053
_refine_ls_R_factor_all .0963
_refine_ls_R_factor_gt .0688
_refine_ls_shift/su_max .000
_refine_ls_shift/su_mean .000
_refine_ls_structure_factor_coef Fsqd
_refine_ls_weighting_details 'calc w = 1/[\s^2^(Fo^2^)+(0.1018P)^2^+0.203P] where P = (Fo^2^+2Fc^2^)/3'
_refine_ls_weighting_scheme calc
_refine_ls_wR_factor_gt .1914
_refine_ls_wR_factor_ref .2139
_reflns_number_gt 620
_reflns_number_total 912
_reflns_threshold_expression I>2\s(I)
_cod_data_source_file cf6133.cif
_cod_data_source_block I
_cod_original_sg_symbol_H-M 'I 2/a'
_cod_database_code 2200844
_cod_database_fobs_code 2200844

loop_
_symmetry_equiv_pos_as_xyz
'x, y, z'
'-x+1/2, y, -z'
'x+1/2, y+1/2, z+1/2'
'-x+1, y+1/2, -z+1/2'
'-x, -y, -z'
'x-1/2, -y, z'
'-x+1/2, -y+1/2, -z+1/2'
'x, -y+1/2, z+1/2'

loop_
_atom_site_label
_atom_site_fract_x
_atom_site_fract_y
_atom_site_fract_z
_atom_site_U_iso_or_equiv
_atom_site_adp_type
_atom_site_calc_flag
_atom_site_refinement_flags
_atom_site_occupancy
_atom_site_disorder_assembly
_atom_site_disorder_group
_atom_site_type_symbol
N1 .7500 .1620(3) 1.0000 .0464(6) Uani d S 1 . . N
C2 .81964(16) .2733(3) .91918(16) .0404(5) Uani d . 1 . . C
H2 .871(3) .193(4) .861(2) .072(7) Uiso d . 1 . . H
C3 .82374(14) .4940(2) .91442(13) .0311(5) Uani d . 1 . . C
C4 .7500 .6042(3) 1.0000 .0291(5) Uani d S 1 . . C
H4 .7500 .763(5) 1.0000 .046(7) Uiso d S 1 . . H
C7 .90627(17) .6065(3) .82106(17) .0429(5) Uani d . 1 . . C
H7A .8930 .7605 .8280 .095(5) Uiso calc R 1 . . H
H7B .8751 .5599 .7340 .095(5) Uiso calc R 1 . . H
H7C 1.0045 .5723 .8404 .095(5) Uiso calc R 1 . . H

loop_
_atom_site_aniso_label
_atom_site_aniso_U_11
_atom_site_aniso_U_22
_atom_site_aniso_U_33
_atom_site_aniso_U_12
_atom_site_aniso_U_13
_atom_site_aniso_U_23
N1 .0640(13) .0267(9) .0507(12) .000 .0167(10) .000
C2 .0488(9) .0338(9) .0404(9) .0055(6) .0138(7) -.0046(6)
C3 .0307(7) .0321(8) .0308(7) .0008(5) .0046(5) .0021(5)
C4 .0301(10) .0251(10) .0320(10) .000 .0033(8) .000
C7 .0398(9) .0501(10) .0406(9) -.0013(6) .0129(7) .0086(7)

loop_
_atom_type_symbol
_atom_type_description
_atom_type_scat_dispersion_real
_atom_type_scat_dispersion_imag
_atom_type_scat_source
C C .0033 .0016 'International Tables Vol C Tables 4.2.6.8 and 6.1.1.4'
H H .0000 .0000 'International Tables Vol C Tables 4.2.6.8 and 6.1.1.4'
N N .0061 .0033 'International Tables Vol C Tables 4.2.6.8 and 6.1.1.4'

loop_
_geom_angle_atom_site_label_1
_geom_angle_atom_site_label_2
_geom_angle_atom_site_label_3
_geom_angle_site_symmetry_1
_geom_angle_site_symmetry_3
_geom_angle
_geom_angle_publ_flag
C2 N1 C2 2_657 . 116.88(19) no
N1 C2 C3 . . 124.33(14) no
N1 C2 H2 . . 117.3(15) no
C3 C2 H2 . . 118.4(15) no
C2 C3 C4 . . 117.13(13) no
C2 C3 C7 . . 120.79(13) no
C4 C3 C7 . . 122.07(14) no
C3 C4 C3 . 2_657 120.21(18) no
C3 C4 H4 . . 119.90(9) no
C3 C4 H4 2_657 . 119.90(9) no
C3 C7 H7A . . 109.5 no
C3 C7 H7B . . 109.5 no
H7A C7 H7B . . 109.5 no
C3 C7 H7C . . 109.5 no
H7A C7 H7C . . 109.5 no
H7B C7 H7C . . 109.5 no

loop_
_geom_bond_atom_site_label_1
_geom_bond_atom_site_label_2
_geom_bond_site_symmetry_2
_geom_bond_distance
_geom_bond_publ_flag
N1 C2 2_657 1.3357(19) no
N1 C2 . 1.3357(19) no
C2 C3 . 1.389(2) no
C2 H2 . .97(3) no
C3 C4 . 1.3900(17) no
C3 C7 . 1.5047(19) no
C4 C3 2_657 1.3900(17) no
C4 H4 . 1.00(3) no
C7 H7A . .980 no
C7 H7B . .980 no
C7 H7C . .980 no

loop_
_geom_hbond_atom_site_label_D
_geom_hbond_atom_site_label_H
_geom_hbond_atom_site_label_A
_geom_hbond_site_symmetry_A
_geom_hbond_distance_DH
_geom_hbond_distance_HA
_geom_hbond_distance_DA
_geom_hbond_angle_DHA
_geom_hbond_publ_flag
C4 H4 N1 1_565 1.00(3) 2.51(3) 3.506(3) 180.0 no

loop_
_geom_torsion_atom_site_label_1
_geom_torsion_atom_site_label_2
_geom_torsion_atom_site_label_3
_geom_torsion_atom_site_label_4
_geom_torsion_site_symmetry_1
_geom_torsion_site_symmetry_4
_geom_torsion
_geom_torsion_publ_flag
C2 N1 C2 C3 2_657 . .00(11) no
N1 C2 C3 C4 . . .0(2) no
N1 C2 C3 C7 . . 179.33(13) no
C2 C3 C4 C3 . 2_657 .00(9) no
C7 C3 C4 C3 . 2_657 -179.32(14) no
